data_7218550
loop_
_publ_author_name
'Zhou, Jia-Jia'
'Yu, Xin'
'Zhao, Ying-Chun'
'Xiao, Xin'
'Zhang, Yun-Qian'
'Xue, Sai-Feng'
'Tao, Zhu'
'Liu, Jing-Xin'
'Zhu, Qian-Jiang'

_publ_section_title
;
 Coordination of Ln3+in ortho-tetramethyl-substituted cucurbituril
 supramolecular assemblies formed in the presence of cadmium nitrate:
 potential applications for isolation of heavier lanthanides
;
_journal_issue 46
_journal_name_full CrystEngComm
_journal_page_first 10674
_journal_paper_doi 10.1039/C4CE00870G
_journal_volume 16
_journal_year 2014
_chemical_formula_moiety 'C40 H56 Tm N24 O18, 2(N O3), Cl, 17(H2 O)'
_chemical_formula_sum 'C40 H90 Cl N26 O41 Tm'
_chemical_formula_weight 1795.76
_chemical_name_systematic
;
 ?
;
_space_group_IT_number 62
_symmetry_cell_setting orthorhombic
_symmetry_space_group_name_Hall '-P 2ac 2n'
_symmetry_space_group_name_H-M 'P n m a'
_atom_sites_solution_hydrogens geom
_atom_sites_solution_primary direct
_atom_sites_solution_secondary difmap
_audit_creation_method SHELXL-97
_cell_angle_alpha 90.00
_cell_angle_beta 90.00
_cell_angle_gamma 90.00
_cell_formula_units_Z 4
_cell_length_a 35.285(5)
_cell_length_b 14.1423(19)
_cell_length_c 13.3923(18)
_cell_measurement_temperature 223(2)
_cell_volume 6682.9(16)
_computing_structure_refinement 'SHELXL-97 (Sheldrick, 1997)'
_diffrn_ambient_temperature 223(2)
_diffrn_measured_fraction_theta_full 0.980
_diffrn_measured_fraction_theta_max 0.980
_diffrn_measurement_device_type 'Bruker Smart Apex2 CCD Detector'
_diffrn_measurement_method '\f and \w scan'
_diffrn_radiation_monochromator graphite
_diffrn_radiation_source 'fine-focus sealed tube'
_diffrn_radiation_type MoK\a
_diffrn_radiation_wavelength 0.71073
_diffrn_reflns_av_R_equivalents 0.0888
_diffrn_reflns_av_sigmaI/netI 0.0652
_diffrn_reflns_limit_h_max 42
_diffrn_reflns_limit_h_min -43
_diffrn_reflns_limit_k_max 17
_diffrn_reflns_limit_k_min -16
_diffrn_reflns_limit_l_max 15
_diffrn_reflns_limit_l_min -16
_diffrn_reflns_number 43285
_diffrn_reflns_theta_full 26.00
_diffrn_reflns_theta_max 26.00
_diffrn_reflns_theta_min 1.15
_exptl_absorpt_coefficient_mu 1.493
_exptl_absorpt_correction_T_max 0.7253
_exptl_absorpt_correction_T_min 0.6466
_exptl_absorpt_correction_type multi-scan
_exptl_absorpt_process_details 'SADABS (Bruker, 2008)'
_exptl_crystal_colour colorless
_exptl_crystal_density_diffrn 1.785
_exptl_crystal_density_method 'not measured'
_exptl_crystal_description prism
_exptl_crystal_F_000 3704
_exptl_crystal_size_max 0.32
_exptl_crystal_size_mid 0.27
_exptl_crystal_size_min 0.23
_platon_squeeze_details
;
;
_refine_diff_density_max 1.503
_refine_diff_density_min -1.067
_refine_diff_density_rms 0.124
_refine_ls_extinction_method none
_refine_ls_goodness_of_fit_ref 1.050
_refine_ls_hydrogen_treatment constr
_refine_ls_matrix_type full
_refine_ls_number_parameters 448
_refine_ls_number_reflns 6715
_refine_ls_number_restraints 0
_refine_ls_restrained_S_all 1.050
_refine_ls_R_factor_all 0.0818
_refine_ls_R_factor_gt 0.0533
_refine_ls_shift/su_max 0.000
_refine_ls_shift/su_mean 0.000
_refine_ls_structure_factor_coef Fsqd
_refine_ls_weighting_details 'calc w=1/[\s^2^(Fo^2^)+(0.0756P)^2^+9.3812P] where P=(Fo^2^+2Fc^2^)/3'
_refine_ls_weighting_scheme calc
_refine_ls_wR_factor_gt 0.1440
_refine_ls_wR_factor_ref 0.1542
_reflns_number_gt 4614
_reflns_number_total 6715
_reflns_threshold_expression >2sigma(I)
_cod_data_source_file c4ce00870g2.cif
_cod_data_source_block 13Tm
_cod_depositor_comments 'Adding full bibliography for 7218542--7218552.cif.'
_cod_database_code 7218550

loop_
_symmetry_equiv_pos_as_xyz
'x, y, z'
'-x+1/2, -y, z+1/2'
'-x, y+1/2, -z'
'x+1/2, -y+1/2, -z+1/2'
'-x, -y, -z'
'x-1/2, y, -z-1/2'
'x, -y-1/2, z'
'-x-1/2, y-1/2, z-1/2'

loop_
_atom_site_label
_atom_site_type_symbol
_atom_site_fract_x
_atom_site_fract_y
_atom_site_fract_z
_atom_site_U_iso_or_equiv
_atom_site_adp_type
_atom_site_occupancy
_atom_site_symmetry_multiplicity
_atom_site_calc_flag
_atom_site_refinement_flags
O5W O 0.2251(2) 0.2500 -0.1227(6) 0.082(3) Uani 1 2 d S
Cl1 Cl 0.2658(2) -0.2500 -0.4091(5) 0.199(3) Uani 1 2 d S
O1W O 0.15758(12) 0.1254(3) 0.0011(2) 0.0384(10) Uani 1 1 d .
O2W O 0.14968(16) 0.2500 -0.1542(4) 0.0408(15) Uani 1 2 d S
O3W O 0.14410(17) 0.2500 0.1610(4) 0.0423(15) Uani 1 2 d S
O4W O 0.07878(13) 0.1469(3) 0.0914(3) 0.0519(12) Uani 1 1 d .
Tm1 Tm 0.115686(10) 0.2500 -0.00398(2) 0.02869(14) Uani 1 2 d S
N13 N 0.1163(3) -0.2500 -0.5859(7) 0.053(2) Uani 1 2 d S
N14 N 0.1329(2) -0.2500 -0.1666(7) 0.052(2) Uani 1 2 d S
O7 O 0.1010(4) -0.2500 -0.5027(6) 0.097(3) Uani 1 2 d S
O8 O 0.0993(2) -0.2500 -0.6621(6) 0.086(3) Uani 1 2 d S
O9 O 0.1524(3) -0.2500 -0.5917(9) 0.113(4) Uani 1 2 d S
O10 O 0.09873(19) -0.2500 -0.1898(5) 0.0512(17) Uani 1 2 d S
O11 O 0.1585(2) -0.2500 -0.2265(6) 0.083(3) Uani 1 2 d S
O12 O 0.1413(3) -0.2118(7) -0.0826(6) 0.063(3) Uani 0.50 1 d P
C1 C 0.06151(16) 0.1227(4) -0.1737(4) 0.0283(13) Uani 1 1 d .
C2 C 0.01017(15) 0.1137(4) -0.2828(4) 0.0334(14) Uani 1 1 d .
C3 C 0.03492(16) 0.0233(4) -0.2941(4) 0.0333(14) Uani 1 1 d .
C4 C 0.03349(17) 0.1079(5) -0.4455(4) 0.0414(16) Uani 1 1 d .
C5 C 0.09675(16) -0.0214(4) -0.1997(4) 0.0347(14) Uani 1 1 d .
H5A H 0.0848 -0.0835 -0.1915 0.042 Uiso 1 1 calc R
H5B H 0.1069 -0.0025 -0.1346 0.042 Uiso 1 1 calc R
C6 C 0.06439(19) -0.0481(5) -0.4528(4) 0.0495(18) Uani 1 1 d .
H6A H 0.0581 -0.0446 -0.5239 0.059 Uiso 1 1 calc R
H6B H 0.0559 -0.1098 -0.4281 0.059 Uiso 1 1 calc R
C7 C 0.16460(17) -0.0114(4) -0.2439(4) 0.0332(14) Uani 1 1 d .
C8 C 0.12476(18) -0.0883(5) -0.3603(4) 0.0405(15) Uani 1 1 d .
H8 H 0.1140 -0.1516 -0.3460 0.049 Uiso 1 1 calc R
C9 C 0.16656(17) -0.0943(5) -0.3953(4) 0.0382(15) Uani 1 1 d .
H9 H 0.1749 -0.1608 -0.4024 0.046 Uiso 1 1 calc R
C10 C 0.1290(2) -0.0270(5) -0.5208(4) 0.0416(16) Uani 1 1 d .
C11 C 0.22774(17) -0.0411(4) -0.3167(4) 0.0396(15) Uani 1 1 d .
H11A H 0.2383 -0.1012 -0.3402 0.048 Uiso 1 1 calc R
H11B H 0.2360 -0.0320 -0.2475 0.048 Uiso 1 1 calc R
C12 C 0.19626(18) -0.0518(5) -0.5629(4) 0.0438(16) Uani 1 1 d .
H12A H 0.2096 -0.1121 -0.5543 0.053 Uiso 1 1 calc R
H12B H 0.1859 -0.0505 -0.6307 0.053 Uiso 1 1 calc R
C13 C 0.25994(16) 0.1117(5) -0.3338(5) 0.0422(16) Uani 1 1 d .
C14 C 0.25387(18) 0.0253(5) -0.4823(4) 0.0426(16) Uani 1 1 d .
H14 H 0.2710 -0.0294 -0.4922 0.051 Uiso 1 1 calc R
C15 C 0.27419(17) 0.1188(5) -0.5040(4) 0.0441(16) Uani 1 1 d .
H15 H 0.2997 0.1082 -0.5329 0.053 Uiso 1 1 calc R
C16 C 0.21990(18) 0.1050(5) -0.6021(4) 0.0436(16) Uani 1 1 d .
C17 C 0.2979(2) 0.2500 -0.3881(6) 0.047(2) Uani 1 2 d S
H17A H 0.3208 0.2500 -0.4295 0.057 Uiso 1 2 calc SR
H17B H 0.3059 0.2500 -0.3180 0.057 Uiso 1 2 calc SR
C18 C 0.2574(3) 0.2500 -0.6283(6) 0.048(3) Uani 1 2 d S
H18A H 0.2429 0.2500 -0.6906 0.057 Uiso 1 2 calc SR
H18B H 0.2844 0.2500 -0.6460 0.057 Uiso 1 2 calc SR
C19 C -0.0030(2) 0.2500 -0.4079(6) 0.040(2) Uani 1 2 d S
H19A H -0.0051 0.2500 -0.4809 0.048 Uiso 1 2 calc SR
H19B H -0.0288 0.2500 -0.3808 0.048 Uiso 1 2 calc SR
C20 C 0.0150(2) 0.2500 -0.1505(6) 0.0335(19) Uani 1 2 d S
H20A H -0.0128 0.2500 -0.1500 0.040 Uiso 1 2 calc SR
H20B H 0.0236 0.2500 -0.0809 0.040 Uiso 1 2 calc SR
C21 C -0.03137(17) 0.0945(5) -0.2608(5) 0.0481(17) Uani 1 1 d .
H21A H -0.0336 0.0623 -0.1971 0.072 Uiso 1 1 calc R
H21B H -0.0419 0.0550 -0.3131 0.072 Uiso 1 1 calc R
H21C H -0.0451 0.1539 -0.2582 0.072 Uiso 1 1 calc R
C22 C 0.0162(2) -0.0686(5) -0.2626(5) 0.0552(19) Uani 1 1 d .
H22A H 0.0102 -0.0659 -0.1920 0.083 Uiso 1 1 calc R
H22B H 0.0334 -0.1208 -0.2749 0.083 Uiso 1 1 calc R
H22C H -0.0069 -0.0778 -0.3006 0.083 Uiso 1 1 calc R
N1 N 0.02822(13) 0.1633(3) -0.1987(3) 0.0308(11) Uani 1 1 d .
N2 N 0.06803(12) 0.0461(3) -0.2293(3) 0.0280(10) Uani 1 1 d .
N3 N 0.01589(13) 0.1626(4) -0.3768(3) 0.0357(12) Uani 1 1 d .
N4 N 0.04410(13) 0.0250(4) -0.4004(3) 0.0357(12) Uani 1 1 d .
N5 N 0.12799(14) -0.0305(4) -0.2695(3) 0.0378(12) Uani 1 1 d .
N6 N 0.18723(14) -0.0469(3) -0.3188(3) 0.0346(12) Uani 1 1 d .
N7 N 0.10516(14) -0.0416(4) -0.4415(3) 0.0357(12) Uani 1 1 d .
N8 N 0.16496(15) -0.0472(4) -0.4911(3) 0.0402(13) Uani 1 1 d .
N9 N 0.24291(14) 0.0350(4) -0.3775(3) 0.0393(13) Uani 1 1 d .
N10 N 0.27643(14) 0.1653(4) -0.4081(3) 0.0413(13) Uani 1 1 d .
N11 N 0.22253(14) 0.0232(4) -0.5521(3) 0.0389(12) Uani 1 1 d .
N12 N 0.24908(13) 0.1643(4) -0.5746(3) 0.0365(12) Uani 1 1 d .
O1 O 0.08276(11) 0.1506(3) -0.1072(3) 0.0348(9) Uani 1 1 d .
O2 O 0.17598(11) 0.0225(3) -0.1656(3) 0.0372(10) Uani 1 1 d .
O3 O 0.26035(12) 0.1301(3) -0.2458(3) 0.0452(11) Uani 1 1 d .
O4 O 0.03870(13) 0.1261(4) -0.5341(3) 0.0504(12) Uani 1 1 d .
O5 O 0.11916(13) -0.0016(4) -0.6038(3) 0.0563(13) Uani 1 1 d .
O6 O 0.19580(13) 0.1274(3) -0.6662(3) 0.0497(12) Uani 1 1 d .

loop_
_atom_site_aniso_label
_atom_site_aniso_U_11
_atom_site_aniso_U_22
_atom_site_aniso_U_33
_atom_site_aniso_U_23
_atom_site_aniso_U_13
_atom_site_aniso_U_12
O5W 0.069(5) 0.120(8) 0.059(5) 0.000 0.014(4) 0.000
Cl1 0.217(7) 0.183(6) 0.197(7) 0.000 0.076(6) 0.000
O1W 0.052(2) 0.040(3) 0.0227(19) -0.0020(17) -0.0061(17) 0.008(2)
O2W 0.041(3) 0.055(4) 0.027(3) 0.000 0.003(2) 0.000
O3W 0.061(4) 0.034(4) 0.032(3) 0.000 -0.009(3) 0.000
O4W 0.068(3) 0.062(3) 0.026(2) 0.000(2) 0.003(2) -0.025(2)
Tm1 0.0385(2) 0.0316(2) 0.01605(19) 0.000 -0.00395(15) 0.000
N13 0.070(6) 0.030(5) 0.059(6) 0.000 -0.011(5) 0.000
N14 0.043(5) 0.052(6) 0.062(6) 0.000 -0.009(4) 0.000
O7 0.175(10) 0.069(6) 0.048(5) 0.000 0.023(5) 0.000
O8 0.070(5) 0.114(8) 0.074(6) 0.000 -0.046(5) 0.000
O9 0.081(7) 0.061(6) 0.198(12) 0.000 -0.058(7) 0.000
O10 0.054(4) 0.037(4) 0.063(4) 0.000 -0.007(3) 0.000
O11 0.049(5) 0.141(8) 0.059(5) 0.000 0.002(4) 0.000
O12 0.078(7) 0.077(9) 0.034(5) -0.017(4) -0.010(4) -0.007(5)
C1 0.041(3) 0.029(3) 0.015(2) 0.007(2) 0.003(2) -0.004(3)
C2 0.033(3) 0.044(4) 0.023(3) -0.005(3) -0.007(2) -0.009(3)
C3 0.042(3) 0.037(4) 0.021(3) -0.001(2) -0.003(2) -0.011(3)
C4 0.044(4) 0.056(5) 0.024(3) -0.001(3) -0.009(3) -0.010(3)
C5 0.043(3) 0.035(4) 0.026(3) -0.001(3) -0.002(2) -0.001(3)
C6 0.066(5) 0.060(5) 0.023(3) -0.013(3) -0.007(3) -0.009(4)
C7 0.045(4) 0.030(3) 0.024(3) 0.005(3) -0.002(2) 0.004(3)
C8 0.057(4) 0.042(4) 0.023(3) 0.001(3) -0.005(3) 0.002(3)
C9 0.057(4) 0.034(4) 0.023(3) 0.004(3) 0.000(3) 0.010(3)
C10 0.061(4) 0.036(4) 0.027(3) -0.006(3) 0.004(3) -0.002(3)
C11 0.048(4) 0.039(4) 0.031(3) 0.005(3) 0.000(3) 0.014(3)
C12 0.064(4) 0.044(4) 0.024(3) -0.004(3) 0.005(3) 0.009(3)
C13 0.027(3) 0.059(5) 0.041(4) 0.006(3) -0.006(3) 0.010(3)
C14 0.048(4) 0.053(5) 0.027(3) -0.002(3) 0.000(3) 0.009(3)
C15 0.039(3) 0.066(5) 0.027(3) -0.009(3) 0.001(3) 0.014(3)
C16 0.045(4) 0.054(5) 0.032(3) -0.014(3) 0.007(3) 0.011(3)
C17 0.037(5) 0.076(8) 0.028(4) 0.000 -0.002(4) 0.000
C18 0.040(5) 0.079(8) 0.023(4) 0.000 -0.003(4) 0.000
C19 0.046(5) 0.047(6) 0.027(4) 0.000 -0.014(4) 0.000
C20 0.038(5) 0.034(5) 0.029(4) 0.000 -0.004(3) 0.000
C21 0.043(4) 0.069(5) 0.033(3) 0.000(3) 0.002(3) -0.005(3)
C22 0.060(4) 0.057(5) 0.049(4) -0.002(4) -0.011(3) -0.021(4)
N1 0.034(3) 0.038(3) 0.020(2) -0.005(2) -0.0018(18) 0.001(2)
N2 0.039(3) 0.026(3) 0.019(2) -0.0052(19) -0.0032(18) -0.004(2)
N3 0.036(3) 0.049(3) 0.022(2) -0.007(2) 0.002(2) 0.004(2)
N4 0.046(3) 0.042(3) 0.018(2) -0.005(2) -0.004(2) -0.006(2)
N5 0.051(3) 0.046(3) 0.016(2) -0.008(2) -0.001(2) 0.008(3)
N6 0.048(3) 0.034(3) 0.022(2) 0.000(2) -0.003(2) -0.003(2)
N7 0.049(3) 0.036(3) 0.023(2) -0.003(2) -0.005(2) 0.003(2)
N8 0.053(3) 0.051(4) 0.017(2) 0.002(2) 0.003(2) 0.009(3)
N9 0.039(3) 0.053(4) 0.027(2) -0.002(2) -0.001(2) 0.006(3)
N10 0.042(3) 0.056(4) 0.026(3) 0.000(2) -0.002(2) 0.000(3)
N11 0.047(3) 0.040(3) 0.030(3) -0.004(2) -0.006(2) 0.000(3)
N12 0.042(3) 0.039(3) 0.028(2) 0.002(2) 0.001(2) 0.002(2)
O1 0.056(3) 0.028(2) 0.0209(19) -0.0002(17) -0.0119(18) -0.0018(19)
O2 0.047(2) 0.036(3) 0.028(2) -0.0085(18) -0.0048(18) 0.0022(19)
O3 0.058(3) 0.058(3) 0.020(2) -0.006(2) -0.0051(18) 0.002(2)
O4 0.062(3) 0.068(3) 0.021(2) 0.001(2) 0.0022(19) 0.004(3)
O5 0.070(3) 0.075(4) 0.024(2) 0.007(2) 0.000(2) 0.012(3)
O6 0.060(3) 0.054(3) 0.035(2) 0.002(2) -0.018(2) 0.002(2)

loop_
_atom_type_symbol
_atom_type_description
_atom_type_scat_dispersion_real
_atom_type_scat_dispersion_imag
_atom_type_scat_source
C C 0.0033 0.0016 'International Tables Vol C Tables 4.2.6.8 and 6.1.1.4'
H H 0.0000 0.0000 'International Tables Vol C Tables 4.2.6.8 and 6.1.1.4'
N N 0.0061 0.0033 'International Tables Vol C Tables 4.2.6.8 and 6.1.1.4'
O O 0.0106 0.0060 'International Tables Vol C Tables 4.2.6.8 and 6.1.1.4'
Tm Tm -0.3139 5.2483 'International Tables Vol C Tables 4.2.6.8 and 6.1.1.4'
Cl Cl 0.1484 0.1585 'International Tables Vol C Tables 4.2.6.8 and 6.1.1.4'

loop_
_geom_angle_atom_site_label_1
_geom_angle_atom_site_label_2
_geom_angle_atom_site_label_3
_geom_angle
_geom_angle_site_symmetry_1
_geom_angle_site_symmetry_3
O1 Tm1 O1 75.80(19) . 7_565
O1 Tm1 O1W 144.53(12) . 7_565
O1 Tm1 O1W 82.73(14) 7_565 7_565
O1 Tm1 O1W 82.73(14) . .
O1 Tm1 O1W 144.53(12) 7_565 .
O1W Tm1 O1W 100.0(2) 7_565 .
O1 Tm1 O4W 70.35(14) . .
O1 Tm1 O4W 115.53(16) 7_565 .
O1W Tm1 O4W 145.11(13) 7_565 .
O1W Tm1 O4W 82.17(16) . .
O1 Tm1 O4W 115.53(16) . 7_565
O1 Tm1 O4W 70.35(14) 7_565 7_565
O1W Tm1 O4W 82.17(16) 7_565 7_565
O1W Tm1 O4W 145.11(13) . 7_565
O4W Tm1 O4W 77.3(2) . 7_565
O1 Tm1 O2W 74.99(14) . .
O1 Tm1 O2W 74.99(14) 7_565 .
O1W Tm1 O2W 72.33(12) 7_565 .
O1W Tm1 O2W 72.33(12) . .
O4W Tm1 O2W 139.05(12) . .
O4W Tm1 O2W 139.05(12) 7_565 .
O1 Tm1 O3W 139.45(10) . .
O1 Tm1 O3W 139.45(10) 7_565 .
O1W Tm1 O3W 73.00(12) 7_565 .
O1W Tm1 O3W 73.00(12) . .
O4W Tm1 O3W 74.48(15) . .
O4W Tm1 O3W 74.48(15) 7_565 .
O2W Tm1 O3W 124.8(2) . .
O8 N13 O7 123.6(11) . .
O8 N13 O9 117.1(10) . .
O7 N13 O9 119.3(10) . .
O11 N14 O10 124.0(9) . .
O11 N14 O12 114.1(8) . 7
O10 N14 O12 116.3(8) . 7
O11 N14 O12 114.1(8) . .
O10 N14 O12 116.3(8) . .
O12 N14 O12 49.9(9) 7 .
O12 O12 N14 65.1(5) 7 .
O1 C1 N2 124.0(5) . .
O1 C1 N1 125.0(5) . .
N2 C1 N1 110.9(5) . .
N3 C2 N1 112.2(5) . .
N3 C2 C21 112.8(5) . .
N1 C2 C21 110.8(5) . .
N3 C2 C3 103.2(4) . .
N1 C2 C3 102.9(4) . .
C21 C2 C3 114.4(5) . .
N4 C3 N2 113.0(4) . .
N4 C3 C22 112.4(5) . .
N2 C3 C22 111.3(5) . .
N4 C3 C2 101.9(4) . .
N2 C3 C2 101.8(4) . .
C22 C3 C2 115.6(5) . .
O4 C4 N3 127.3(6) . .
O4 C4 N4 124.3(6) . .
N3 C4 N4 108.3(5) . .
N2 C5 N5 114.5(4) . .
N2 C5 H5A 108.6 . .
N5 C5 H5A 108.6 . .
N2 C5 H5B 108.6 . .
N5 C5 H5B 108.6 . .
H5A C5 H5B 107.6 . .
N4 C6 N7 113.4(5) . .
N4 C6 H6A 108.9 . .
N7 C6 H6A 108.9 . .
N4 C6 H6B 108.9 . .
N7 C6 H6B 108.9 . .
H6A C6 H6B 107.7 . .
O2 C7 N5 127.3(5) . .
O2 C7 N6 125.3(5) . .
N5 C7 N6 107.1(5) . .
N7 C8 N5 113.9(5) . .
N7 C8 C9 104.6(5) . .
N5 C8 C9 101.9(5) . .
N7 C8 H8 111.9 . .
N5 C8 H8 111.9 . .
C9 C8 H8 111.9 . .
N6 C9 N8 116.2(5) . .
N6 C9 C8 104.1(5) . .
N8 C9 C8 101.9(5) . .
N6 C9 H9 111.3 . .
N8 C9 H9 111.3 . .
C8 C9 H9 111.3 . .
O5 C10 N8 126.4(6) . .
O5 C10 N7 125.3(6) . .
N8 C10 N7 108.4(5) . .
N6 C11 N9 113.6(5) . .
N6 C11 H11A 108.8 . .
N9 C11 H11A 108.8 . .
N6 C11 H11B 108.8 . .
N9 C11 H11B 108.8 . .
H11A C11 H11B 107.7 . .
N11 C12 N8 113.1(5) . .
N11 C12 H12A 109.0 . .
N8 C12 H12A 109.0 . .
N11 C12 H12B 109.0 . .
N8 C12 H12B 109.0 . .
H12A C12 H12B 107.8 . .
O3 C13 N9 126.3(6) . .
O3 C13 N10 125.5(7) . .
N9 C13 N10 108.2(5) . .
N11 C14 N9 114.8(5) . .
N11 C14 C15 104.6(5) . .
N9 C14 C15 103.0(5) . .
N11 C14 H14 111.3 . .
N9 C14 H14 111.3 . .
C15 C14 H14 111.3 . .
N10 C15 N12 114.4(5) . .
N10 C15 C14 104.5(5) . .
N12 C15 C14 102.7(5) . .
N10 C15 H15 111.6 . .
N12 C15 H15 111.6 . .
C14 C15 H15 111.6 . .
O6 C16 N11 127.5(6) . .
O6 C16 N12 122.6(7) . .
N11 C16 N12 109.9(5) . .
N10 C17 N10 112.2(7) . 7_565
N10 C17 H17A 109.2 . .
N10 C17 H17A 109.2 7_565 .
N10 C17 H17B 109.2 . .
N10 C17 H17B 109.2 7_565 .
H17A C17 H17B 107.9 . .
N12 C18 N12 114.7(7) . 7_565
N12 C18 H18A 108.6 . .
N12 C18 H18A 108.6 7_565 .
N12 C18 H18B 108.6 . .
N12 C18 H18B 108.6 7_565 .
H18A C18 H18B 107.6 . .
N3 C19 N3 115.1(6) 7_565 .
N3 C19 H19A 108.5 7_565 .
N3 C19 H19A 108.5 . .
N3 C19 H19B 108.5 7_565 .
N3 C19 H19B 108.5 . .
H19A C19 H19B 107.5 . .
N1 C20 N1 114.0(6) 7_565 .
N1 C20 H20A 108.8 7_565 .
N1 C20 H20A 108.8 . .
N1 C20 H20B 108.8 7_565 .
N1 C20 H20B 108.8 . .
H20A C20 H20B 107.7 . .
C2 C21 H21A 109.5 . .
C2 C21 H21B 109.5 . .
H21A C21 H21B 109.5 . .
C2 C21 H21C 109.5 . .
H21A C21 H21C 109.5 . .
H21B C21 H21C 109.5 . .
C3 C22 H22A 109.5 . .
C3 C22 H22B 109.5 . .
H22A C22 H22B 109.5 . .
C3 C22 H22C 109.5 . .
H22A C22 H22C 109.5 . .
H22B C22 H22C 109.5 . .
C1 N1 C20 121.7(5) . .
C1 N1 C2 111.3(5) . .
C20 N1 C2 126.8(5) . .
C1 N2 C5 120.2(4) . .
C1 N2 C3 111.4(5) . .
C5 N2 C3 124.4(5) . .
C4 N3 C2 112.5(5) . .
C4 N3 C19 119.8(5) . .
C2 N3 C19 125.8(5) . .
C4 N4 C6 122.4(5) . .
C4 N4 C3 112.5(5) . .
C6 N4 C3 125.0(5) . .
C7 N5 C5 122.7(4) . .
C7 N5 C8 113.1(5) . .
C5 N5 C8 121.5(5) . .
C7 N6 C9 113.5(5) . .
C7 N6 C11 123.0(5) . .
C9 N6 C11 123.5(5) . .
C10 N7 C6 122.6(5) . .
C10 N7 C8 111.0(5) . .
C6 N7 C8 121.5(5) . .
C10 N8 C9 113.1(5) . .
C10 N8 C12 121.4(5) . .
C9 N8 C12 122.1(5) . .
C13 N9 C11 120.6(5) . .
C13 N9 C14 111.6(5) . .
C11 N9 C14 124.5(5) . .
C13 N10 C17 123.0(6) . .
C13 N10 C15 111.6(6) . .
C17 N10 C15 124.8(6) . .
C16 N11 C12 123.4(5) . .
C16 N11 C14 110.9(5) . .
C12 N11 C14 125.5(5) . .
C16 N12 C18 122.1(6) . .
C16 N12 C15 111.2(5) . .
C18 N12 C15 125.1(6) . .
C1 O1 Tm1 160.8(4) . .

loop_
_geom_bond_atom_site_label_1
_geom_bond_atom_site_label_2
_geom_bond_distance
_geom_bond_site_symmetry_2
O1W Tm1 2.301(4) .
O2W Tm1 2.343(5) .
O3W Tm1 2.426(5) .
O4W Tm1 2.336(4) .
Tm1 O1 2.289(4) .
Tm1 O1 2.289(4) 7_565
Tm1 O1W 2.301(4) 7_565
Tm1 O4W 2.336(4) 7_565
N13 O8 1.184(10) .
N13 O7 1.238(11) .
N13 O9 1.275(11) .
N14 O11 1.210(10) .
N14 O10 1.243(10) .
N14 O12 1.283(10) 7
N14 O12 1.283(10) .
O12 O12 1.082(19) 7
C1 O1 1.229(6) .
C1 N2 1.334(7) .
C1 N1 1.350(7) .
C2 N3 1.450(7) .
C2 N1 1.471(6) .
C2 C21 1.520(8) .
C2 C3 1.556(8) .
C3 N4 1.460(7) .
C3 N2 1.490(7) .
C3 C22 1.517(9) .
C4 O4 1.227(7) .
C4 N3 1.353(8) .
C4 N4 1.372(8) .
C5 N2 1.448(7) .
C5 N5 1.451(7) .
C5 H5A 0.9800 .
C5 H5B 0.9800 .
C6 N4 1.440(8) .
C6 N7 1.449(8) .
C6 H6A 0.9800 .
C6 H6B 0.9800 .
C7 O2 1.220(6) .
C7 N5 1.363(7) .
C7 N6 1.377(7) .
C8 N7 1.449(7) .
C8 N5 1.470(7) .
C8 C9 1.550(8) .
C8 H8 0.9900 .
C9 N6 1.425(7) .
C9 N8 1.447(7) .
C9 H9 0.9900 .
C10 O5 1.219(7) .
C10 N8 1.361(9) .
C10 N7 1.369(8) .
C11 N6 1.432(7) .
C11 N9 1.451(8) .
C11 H11A 0.9800 .
C11 H11B 0.9800 .
C12 N11 1.416(8) .
C12 N8 1.465(7) .
C12 H12A 0.9800 .
C12 H12B 0.9800 .
C13 O3 1.208(7) .
C13 N9 1.371(8) .
C13 N10 1.379(8) .
C14 N11 1.448(7) .
C14 N9 1.462(7) .
C14 C15 1.533(10) .
C14 H14 0.9900 .
C15 N10 1.444(7) .
C15 N12 1.446(7) .
C15 H15 0.9900 .
C16 O6 1.249(7) .
C16 N11 1.341(8) .
C16 N12 1.378(8) .
C17 N10 1.444(7) .
C17 N10 1.444(7) 7_565
C17 H17A 0.9800 .
C17 H17B 0.9800 .
C18 N12 1.440(6) .
C18 N12 1.440(6) 7_565
C18 H18A 0.9800 .
C18 H18B 0.9800 .
C19 N3 1.466(6) 7_565
C19 N3 1.466(6) .
C19 H19A 0.9800 .
C19 H19B 0.9800 .
C20 N1 1.463(6) 7_565
C20 N1 1.463(6) .
C20 H20A 0.9800 .
C20 H20B 0.9800 .
C21 H21A 0.9700 .
C21 H21B 0.9700 .
C21 H21C 0.9700 .
C22 H22A 0.9700 .
C22 H22B 0.9700 .
C22 H22C 0.9700 .

loop_
_platon_squeeze_void_nr
_platon_squeeze_void_average_x
_platon_squeeze_void_average_y
_platon_squeeze_void_average_z
_platon_squeeze_void_volume
_platon_squeeze_void_count_electrons
_platon_squeeze_void_content
1 0.000 0.002 0.000 786 327 ' '
2 0.500 0.648 -0.500 786 327 ' '
